data_4311126
loop_
_publ_author_name
'Siu-Wai Lai'
'Yuan-Jun Hou'
'Chi-Ming Che'
'Hei-Leung Pang'
'Kwok-Yin Wong'
'Chi K. Chang'
'Nianyong Zhu'

_publ_section_title
;
 Electronic Spectroscopy, Photophysical Properties, and Emission Quenching
 Studies of an Oxidatively Robust Perfluorinated Platinum Porphyrin
;
_journal_name_full 'Inorganic Chemistry'
_journal_page_first 3724
_journal_page_last 3732
_journal_paper_doi 10.1021/ic049902h
_journal_volume 43
_journal_year 2004
_chemical_formula_moiety 'C44 F28 N4 Pt'
_chemical_formula_sum 'C44 F28 N4 Pt'
_chemical_formula_weight 1311.57
_chemical_name_systematic
;
 ?
;
_space_group_IT_number 14
_symmetry_cell_setting monoclinic
_symmetry_space_group_name_Hall '-P 2ybc'
_symmetry_space_group_name_H-M 'P 1 21/c 1'
_atom_sites_solution_hydrogens geom
_atom_sites_solution_primary direct
_atom_sites_solution_secondary difmap
_audit_creation_method SHELXL-97
_cell_angle_alpha 90.00
_cell_angle_beta 92.07(3)
_cell_angle_gamma 90.00
_cell_formula_units_Z 4
_cell_length_a 15.402(3)
_cell_length_b 10.341(2)
_cell_length_c 28.085(6)
_cell_measurement_reflns_used 0
_cell_measurement_temperature 301(2)
_cell_measurement_theta_max 0
_cell_measurement_theta_min 0
_cell_volume 4470.2(16)
_computing_cell_refinement Scalepack
_computing_data_collection Marcontrol
_computing_data_reduction Denzo
_computing_molecular_graphics 'Ortep-3 for Windows (Farrugia, 1997)'
_computing_publication_material 'WinGX publication routines (Farrugia, 1999)'
_computing_structure_refinement 'SHELXL-97 (Sheldrick, 1997)'
_computing_structure_solution Shelxs-97
_diffrn_ambient_temperature 301(2)
_diffrn_measured_fraction_theta_full 0.673
_diffrn_measured_fraction_theta_max 0.673
_diffrn_measurement_device_type 'marresearch IPDS mar300'
_diffrn_measurement_method Oscillation
_diffrn_radiation_monochromator graphite
_diffrn_radiation_source 'fine-focus sealed tube'
_diffrn_radiation_type MoK\a
_diffrn_radiation_wavelength 0.71073
_diffrn_reflns_av_R_equivalents 0.0550
_diffrn_reflns_av_sigmaI/netI 0.1196
_diffrn_reflns_limit_h_max 18
_diffrn_reflns_limit_h_min -15
_diffrn_reflns_limit_k_max 9
_diffrn_reflns_limit_k_min -11
_diffrn_reflns_limit_l_max 33
_diffrn_reflns_limit_l_min -34
_diffrn_reflns_number 11336
_diffrn_reflns_theta_full 25.56
_diffrn_reflns_theta_max 25.56
_diffrn_reflns_theta_min 1.93
_exptl_absorpt_coefficient_mu 3.295
_exptl_crystal_colour orange
_exptl_crystal_density_diffrn 1.949
_exptl_crystal_density_method 'not measured'
_exptl_crystal_description prism
_exptl_crystal_F_000 2488
_exptl_crystal_size_max 0.5
_exptl_crystal_size_mid 0.15
_exptl_crystal_size_min 0.03
_refine_diff_density_max 0.893
_refine_diff_density_min -1.214
_refine_diff_density_rms 0.139
_refine_ls_extinction_method none
_refine_ls_goodness_of_fit_ref 0.968
_refine_ls_hydrogen_treatment mixed
_refine_ls_matrix_type full
_refine_ls_number_parameters 694
_refine_ls_number_reflns 5657
_refine_ls_number_restraints 0
_refine_ls_restrained_S_all 0.968
_refine_ls_R_factor_all 0.0894
_refine_ls_R_factor_gt 0.0499
_refine_ls_shift/su_max 0.007
_refine_ls_shift/su_mean 0.000
_refine_ls_structure_factor_coef Fsqd
_refine_ls_weighting_details 'calc w=1/[\s^2^(Fo^2^)+(0.0868P)^2^+0.0000P] where P=(Fo^2^+2Fc^2^)/3'
_refine_ls_weighting_scheme calc
_refine_ls_wR_factor_gt 0.1505
_refine_ls_wR_factor_ref 0.1682
_reflns_number_gt 3337
_reflns_number_total 5657
_reflns_threshold_expression >2sigma(I)
_cod_data_source_file ic049902hsi20040125_040746.cif
_cod_data_source_block mar114
_cod_original_sg_symbol_H-M 'P 21/c'
_cod_database_code 4311126

loop_
_symmetry_equiv_pos_as_xyz
'x, y, z'
'-x, y+1/2, -z+1/2'
'-x, -y, -z'
'x, -y-1/2, z-1/2'

loop_
_atom_site_label
_atom_site_type_symbol
_atom_site_fract_x
_atom_site_fract_y
_atom_site_fract_z
_atom_site_U_iso_or_equiv
_atom_site_adp_type
_atom_site_occupancy
_atom_site_symmetry_multiplicity
_atom_site_calc_flag
_atom_site_refinement_flags
_atom_site_disorder_assembly
_atom_site_disorder_group
Pt1 Pt 0.41620(3) 0.25964(4) 0.016377(14) 0.0406(2) Uani 1 1 d . . .
F1 F 0.1450(6) 0.1242(11) -0.1029(3) 0.101(3) Uani 1 1 d . . .
F2 F 0.0674(7) 0.2275(10) -0.0175(3) 0.108(4) Uani 1 1 d . . .
F3 F 0.1939(6) 0.3656(10) 0.1562(3) 0.102(3) Uani 1 1 d . . .
F4 F 0.3665(5) 0.4366(9) 0.1962(2) 0.073(2) Uani 1 1 d . . .
F5 F 0.6784(5) 0.5122(9) 0.1131(3) 0.083(3) Uani 1 1 d . . .
F6 F 0.7508(5) 0.4210(8) 0.0241(3) 0.076(2) Uani 1 1 d . . .
F7 F 0.6472(6) 0.0383(9) -0.1006(3) 0.084(3) Uani 1 1 d . . .
F8 F 0.4738(6) -0.0250(9) -0.1419(3) 0.087(3) Uani 1 1 d . . .
F9 F 0.1009(6) 0.5067(9) 0.0417(3) 0.090(3) Uani 1 1 d . . .
F10 F -0.0615(7) 0.5146(12) 0.0675(4) 0.126(4) Uani 1 1 d . . .
F11 F -0.1374(7) 0.3074(14) 0.1109(4) 0.131(4) Uani 1 1 d . . .
F12 F -0.0461(7) 0.1027(12) 0.1270(5) 0.144(5) Uani 1 1 d . . .
F13 F 0.1264(7) 0.0907(10) 0.1038(4) 0.114(4) Uani 1 1 d . . .
F14 F 0.5118(5) 0.6718(7) 0.1409(3) 0.067(2) Uani 1 1 d . . .
F15 F 0.5740(6) 0.7637(8) 0.2246(3) 0.078(3) Uani 1 1 d . . .
F16 F 0.6269(6) 0.5993(9) 0.2944(3) 0.086(3) Uani 1 1 d . . .
F17 F 0.6192(6) 0.3348(9) 0.2787(3) 0.087(3) Uani 1 1 d . . .
F18 F 0.5545(6) 0.2460(7) 0.1949(3) 0.068(2) Uani 1 1 d . . .
F19 F 0.7630(5) 0.1077(9) 0.0235(3) 0.084(3) Uani 1 1 d . . .
F20 F 0.9213(5) 0.0808(11) -0.0124(3) 0.102(3) Uani 1 1 d . . .
F21 F 0.9559(6) 0.1938(11) -0.0973(3) 0.101(3) Uani 1 1 d . . .
F22 F 0.8309(6) 0.3262(11) -0.1452(3) 0.110(4) Uani 1 1 d . . .
F23 F 0.6714(5) 0.3464(10) -0.1102(3) 0.090(3) Uani 1 1 d . . .
F24 F 0.3240(6) -0.1596(8) -0.1058(3) 0.074(2) Uani 1 1 d . . .
F25 F 0.2598(7) -0.2561(8) -0.1874(3) 0.086(3) Uani 1 1 d . . .
F26 F 0.2101(6) -0.0937(10) -0.2591(3) 0.101(3) Uani 1 1 d . . .
F27 F 0.2226(7) 0.1701(10) -0.2462(3) 0.099(3) Uani 1 1 d . . .
F28 F 0.2817(6) 0.2628(8) -0.1632(3) 0.072(2) Uani 1 1 d . . .
N1 N 0.2983(7) 0.2150(9) -0.0111(3) 0.042(3) Uani 1 1 d . . .
N2 N 0.3636(7) 0.3253(11) 0.0763(3) 0.048(3) Uani 1 1 d . . .
N3 N 0.5333(7) 0.3200(10) 0.0409(3) 0.043(3) Uani 1 1 d . . .
N4 N 0.4700(7) 0.1785(10) -0.0405(3) 0.045(3) Uani 1 1 d . . .
C1 C 0.2798(8) 0.1636(12) -0.0559(4) 0.045(3) Uani 1 1 d . . .
C2 C 0.1883(9) 0.1644(14) -0.0633(4) 0.057(4) Uani 1 1 d . . .
C3 C 0.1526(10) 0.2119(14) -0.0242(5) 0.056(4) Uani 1 1 d . . .
C4 C 0.2205(9) 0.2455(12) 0.0092(4) 0.049(3) Uani 1 1 d . . .
C5 C 0.2074(9) 0.2886(12) 0.0548(4) 0.046(3) Uani 1 1 d . . .
C6 C 0.2749(9) 0.3195(13) 0.0859(4) 0.045(3) Uani 1 1 d . . .
C7 C 0.2704(9) 0.3583(14) 0.1347(4) 0.054(4) Uani 1 1 d . . .
C8 C 0.3475(9) 0.3897(13) 0.1521(4) 0.049(4) Uani 1 1 d . . .
C9 C 0.4115(9) 0.3732(12) 0.1161(4) 0.046(3) Uani 1 1 d . . .
C10 C 0.4943(9) 0.4038(12) 0.1188(4) 0.042(3) Uani 1 1 d . . .
C11 C 0.5507(8) 0.3913(12) 0.0820(4) 0.043(3) Uani 1 1 d . . .
C12 C 0.6364(9) 0.4366(14) 0.0792(4) 0.058(4) Uani 1 1 d . . .
C13 C 0.6698(8) 0.3961(13) 0.0392(4) 0.046(3) Uani 1 1 d . . .
C14 C 0.6087(8) 0.3168(13) 0.0159(4) 0.044(3) Uani 1 1 d . . .
C15 C 0.6233(8) 0.2383(12) -0.0234(4) 0.042(3) Uani 1 1 d . . .
C16 C 0.5592(9) 0.1678(12) -0.0468(4) 0.045(3) Uani 1 1 d . . .
C17 C 0.5694(10) 0.0798(13) -0.0859(4) 0.055(4) Uani 1 1 d . . .
C18 C 0.4881(10) 0.0490(14) -0.1046(4) 0.060(4) Uani 1 1 d . . .
C19 C 0.4222(10) 0.1082(12) -0.0775(4) 0.046(3) Uani 1 1 d . . .
C20 C 0.3385(9) 0.1095(13) -0.0862(4) 0.046(3) Uani 1 1 d . . .
C21 C 0.1178(10) 0.3052(16) 0.0712(4) 0.051(4) Uani 1 1 d . . .
C22 C 0.0712(10) 0.4076(19) 0.0630(5) 0.060(5) Uani 1 1 d . . .
C23 C -0.0049(17) 0.4109(19) 0.0765(7) 0.100(7) Uani 1 1 d . . .
C24 C -0.0481(11) 0.310(3) 0.0982(7) 0.090(6) Uani 1 1 d . . .
C25 C -0.0073(13) 0.208(2) 0.1057(6) 0.081(5) Uani 1 1 d . . .
C26 C 0.0792(13) 0.2047(19) 0.0919(6) 0.082(5) Uani 1 1 d . . .
C27 C 0.5317(8) 0.4569(12) 0.1653(4) 0.043(3) Uani 1 1 d . . .
C28 C 0.5350(9) 0.5880(14) 0.1746(4) 0.052(4) Uani 1 1 d . . .
C29 C 0.5685(9) 0.6366(14) 0.2174(5) 0.055(4) Uani 1 1 d . . .
C30 C 0.5958(10) 0.5525(16) 0.2526(5) 0.066(4) Uani 1 1 d . . .
C31 C 0.5922(9) 0.4216(16) 0.2442(4) 0.061(4) Uani 1 1 d . . .
C32 C 0.5582(9) 0.3721(15) 0.2009(4) 0.056(4) Uani 1 1 d . . .
C33 C 0.7124(9) 0.2320(12) -0.0416(4) 0.047(3) Uani 1 1 d . . .
C34 C 0.7775(10) 0.1631(14) -0.0190(4) 0.056(4) Uani 1 1 d . . .
C35 C 0.8582(10) 0.1512(15) -0.0361(5) 0.065(4) Uani 1 1 d . . .
C36 C 0.8767(9) 0.2084(16) -0.0797(5) 0.059(4) Uani 1 1 d . . .
C37 C 0.8141(10) 0.2719(15) -0.1031(5) 0.064(4) Uani 1 1 d . . .
C38 C 0.7334(9) 0.2808(13) -0.0847(5) 0.056(4) Uani 1 1 d . . .
C39 C 0.3057(9) 0.0546(13) -0.1319(4) 0.049(4) Uani 1 1 d . . .
C40 C 0.2992(9) -0.0739(14) -0.1391(4) 0.051(4) Uani 1 1 d . . .
C41 C 0.2669(10) -0.1283(15) -0.1801(5) 0.061(4) Uani 1 1 d . . .
C42 C 0.2391(10) -0.046(2) -0.2158(5) 0.078(5) Uani 1 1 d . . .
C43 C 0.2452(10) 0.0913(17) -0.2107(4) 0.065(4) Uani 1 1 d . . .
C44 C 0.2794(9) 0.1332(15) -0.1685(4) 0.058(4) Uani 1 1 d . . .

loop_
_atom_site_aniso_label
_atom_site_aniso_U_11
_atom_site_aniso_U_22
_atom_site_aniso_U_33
_atom_site_aniso_U_23
_atom_site_aniso_U_13
_atom_site_aniso_U_12
Pt1 0.0398(4) 0.0492(4) 0.0329(2) -0.0020(2) 0.00148(18) -0.0033(3)
F1 0.063(7) 0.173(10) 0.067(5) -0.040(6) -0.001(5) -0.011(6)
F2 0.090(10) 0.153(11) 0.079(6) -0.023(6) -0.003(6) -0.013(7)
F3 0.079(7) 0.167(10) 0.061(5) -0.034(6) 0.017(5) -0.023(7)
F4 0.055(6) 0.115(7) 0.048(4) -0.023(4) 0.004(4) -0.002(5)
F5 0.065(6) 0.108(8) 0.078(6) -0.036(5) 0.012(5) -0.035(5)
F6 0.048(6) 0.100(7) 0.078(5) -0.018(5) 0.005(4) -0.017(5)
F7 0.071(7) 0.100(7) 0.083(6) -0.032(5) 0.016(5) -0.002(5)
F8 0.077(7) 0.107(8) 0.078(6) -0.052(5) 0.013(5) -0.017(6)
F9 0.081(7) 0.079(7) 0.113(7) 0.030(5) 0.026(6) 0.000(6)
F10 0.081(8) 0.167(12) 0.131(9) 0.005(8) 0.027(7) 0.019(8)
F11 0.066(8) 0.207(13) 0.120(9) 0.009(8) 0.019(6) 0.013(8)
F12 0.102(9) 0.137(11) 0.196(13) 0.024(9) 0.048(9) -0.026(8)
F13 0.098(8) 0.100(8) 0.146(9) 0.018(7) 0.057(7) -0.011(7)
F14 0.074(6) 0.053(5) 0.074(5) 0.008(4) -0.005(4) 0.002(5)
F15 0.093(8) 0.055(7) 0.086(6) -0.029(4) 0.012(5) -0.013(5)
F16 0.101(8) 0.103(7) 0.052(5) -0.023(4) -0.013(5) -0.013(6)
F17 0.108(8) 0.087(7) 0.063(5) 0.013(5) -0.028(5) -0.005(6)
F18 0.092(7) 0.042(6) 0.069(5) -0.006(4) -0.006(4) -0.005(4)
F19 0.059(6) 0.121(8) 0.072(5) 0.044(5) 0.012(4) 0.012(5)
F20 0.043(6) 0.157(10) 0.106(7) 0.049(7) 0.006(5) 0.027(6)
F21 0.067(7) 0.150(9) 0.087(6) 0.019(6) 0.023(5) 0.010(7)
F22 0.081(7) 0.174(10) 0.079(6) 0.060(6) 0.031(5) 0.028(7)
F23 0.069(7) 0.123(8) 0.079(6) 0.047(5) 0.007(5) 0.019(6)
F24 0.102(7) 0.056(5) 0.063(5) 0.008(4) 0.000(5) -0.008(5)
F25 0.095(8) 0.070(7) 0.095(6) -0.036(5) 0.018(5) -0.025(5)
F26 0.094(8) 0.142(9) 0.066(5) -0.047(5) -0.019(5) -0.012(6)
F27 0.126(9) 0.118(8) 0.050(5) 0.008(5) -0.022(5) 0.023(7)
F28 0.097(7) 0.061(6) 0.058(5) 0.002(4) 0.007(4) -0.002(5)
N1 0.036(7) 0.052(7) 0.038(5) -0.010(4) 0.010(4) -0.005(5)
N2 0.045(8) 0.060(8) 0.038(5) -0.006(5) 0.000(5) -0.010(6)
N3 0.038(7) 0.052(7) 0.039(5) -0.003(5) 0.004(5) -0.004(6)
N4 0.045(8) 0.045(7) 0.045(6) -0.001(5) -0.001(5) -0.001(6)
C1 0.037(9) 0.063(9) 0.036(6) -0.004(6) -0.002(6) -0.012(7)
C2 0.054(11) 0.078(11) 0.037(7) -0.019(6) -0.005(7) -0.011(8)
C3 0.022(9) 0.085(11) 0.061(8) -0.001(7) 0.007(6) -0.015(8)
C4 0.045(9) 0.059(10) 0.042(6) -0.004(6) -0.003(6) -0.003(7)
C5 0.041(9) 0.053(9) 0.043(7) -0.006(6) -0.002(6) -0.006(7)
C6 0.037(9) 0.056(9) 0.043(7) -0.007(6) 0.015(6) -0.004(7)
C7 0.027(9) 0.082(11) 0.053(8) -0.003(7) 0.021(7) 0.000(8)
C8 0.043(9) 0.077(10) 0.027(6) -0.007(6) -0.005(6) -0.006(7)
C9 0.059(10) 0.056(9) 0.024(6) -0.006(5) -0.003(6) 0.003(7)
C10 0.038(9) 0.050(9) 0.037(6) -0.006(5) 0.001(6) -0.013(7)
C11 0.039(9) 0.045(8) 0.045(7) -0.012(6) -0.001(6) -0.006(7)
C12 0.058(11) 0.064(10) 0.050(8) -0.011(7) -0.006(7) -0.018(8)
C13 0.029(9) 0.063(9) 0.047(7) -0.007(6) 0.000(6) -0.013(7)
C14 0.028(8) 0.059(9) 0.047(7) -0.001(6) 0.006(6) -0.008(7)
C15 0.027(8) 0.056(9) 0.044(6) -0.001(6) 0.004(5) -0.013(7)
C16 0.040(10) 0.043(9) 0.052(7) 0.005(6) 0.007(6) 0.004(7)
C17 0.067(11) 0.055(9) 0.044(7) -0.018(6) 0.022(7) 0.010(8)
C18 0.068(12) 0.075(11) 0.035(7) -0.014(7) 0.001(7) -0.006(9)
C19 0.059(10) 0.046(8) 0.034(6) -0.006(5) 0.007(6) -0.001(7)
C20 0.038(9) 0.068(10) 0.033(6) -0.006(6) 0.001(6) -0.002(7)
C21 0.043(11) 0.071(11) 0.039(7) -0.006(6) 0.009(6) -0.026(9)
C22 0.008(9) 0.103(15) 0.071(10) -0.007(9) 0.011(7) 0.009(10)
C23 0.13(2) 0.071(14) 0.095(14) 0.018(10) -0.011(14) 0.040(15)
C24 0.037(12) 0.14(2) 0.097(13) -0.012(13) 0.030(9) 0.031(13)
C25 0.056(14) 0.082(14) 0.105(13) 0.019(10) 0.017(11) -0.029(12)
C26 0.078(15) 0.087(14) 0.081(11) -0.008(10) -0.002(10) 0.033(12)
C27 0.042(9) 0.039(9) 0.046(7) -0.002(6) -0.004(6) 0.000(7)
C28 0.054(10) 0.057(10) 0.044(7) 0.007(7) 0.012(6) 0.008(8)
C29 0.068(11) 0.048(10) 0.049(8) -0.010(7) 0.005(7) -0.006(8)
C30 0.082(12) 0.073(12) 0.043(8) -0.014(8) -0.007(7) -0.008(9)
C31 0.068(11) 0.079(12) 0.036(7) 0.000(7) -0.011(7) -0.006(8)
C32 0.063(11) 0.058(11) 0.047(8) -0.001(7) 0.002(7) -0.004(8)
C33 0.046(9) 0.051(9) 0.043(6) 0.001(6) -0.005(6) 0.010(7)
C34 0.050(10) 0.078(11) 0.040(7) 0.009(7) 0.004(7) 0.012(8)
C35 0.045(11) 0.083(12) 0.066(9) 0.011(8) 0.001(8) 0.005(9)
C36 0.014(8) 0.095(12) 0.070(9) -0.002(8) 0.017(7) -0.004(8)
C37 0.053(11) 0.087(12) 0.053(8) 0.022(8) 0.011(7) 0.020(9)
C38 0.046(10) 0.070(10) 0.051(8) 0.017(7) -0.004(7) 0.014(8)
C39 0.069(10) 0.044(9) 0.033(6) -0.002(6) -0.004(6) -0.012(7)
C40 0.048(10) 0.067(10) 0.038(7) -0.013(7) 0.005(6) -0.011(8)
C41 0.051(10) 0.066(12) 0.066(9) -0.012(8) 0.018(8) -0.013(8)
C42 0.053(11) 0.134(17) 0.047(8) -0.029(10) -0.010(7) -0.016(10)
C43 0.074(12) 0.086(12) 0.036(7) -0.004(7) 0.000(7) 0.001(9)
C44 0.061(11) 0.071(12) 0.042(8) -0.011(7) 0.006(7) -0.011(8)

loop_
_atom_type_symbol
_atom_type_description
_atom_type_scat_dispersion_real
_atom_type_scat_dispersion_imag
_atom_type_scat_source
Pt Pt -1.7033 8.3905 'International Tables Vol C Tables 4.2.6.8 and 6.1.1.4'
F F 0.0171 0.0103 'International Tables Vol C Tables 4.2.6.8 and 6.1.1.4'
N N 0.0061 0.0033 'International Tables Vol C Tables 4.2.6.8 and 6.1.1.4'
C C 0.0033 0.0016 'International Tables Vol C Tables 4.2.6.8 and 6.1.1.4'

loop_
_geom_angle_atom_site_label_1
_geom_angle_atom_site_label_2
_geom_angle_atom_site_label_3
_geom_angle
_geom_angle_site_symmetry_1
_geom_angle_site_symmetry_3
_geom_angle_publ_flag
N1 Pt1 N3 174.8(4) . . ?
N1 Pt1 N4 89.5(4) . . ?
N3 Pt1 N4 90.7(4) . . ?
N1 Pt1 N2 90.8(4) . . ?
N3 Pt1 N2 89.5(4) . . ?
N4 Pt1 N2 174.8(4) . . ?
C4 N1 C1 108.0(10) . . ?
C4 N1 Pt1 125.1(7) . . ?
C1 N1 Pt1 126.4(8) . . ?
C6 N2 C9 110.5(10) . . ?
C6 N2 Pt1 124.8(7) . . ?
C9 N2 Pt1 124.6(9) . . ?
C14 N3 C11 107.2(10) . . ?
C14 N3 Pt1 125.5(8) . . ?
C11 N3 Pt1 126.5(9) . . ?
C16 N4 C19 110.2(10) . . ?
C16 N4 Pt1 124.8(8) . . ?
C19 N4 Pt1 124.6(9) . . ?
C20 C1 N1 126.6(12) . . ?
C20 C1 C2 125.4(11) . . ?
N1 C1 C2 107.7(11) . . ?
C3 C2 F1 126.0(13) . . ?
C3 C2 C1 108.4(11) . . ?
F1 C2 C1 125.6(12) . . ?
C2 C3 F2 126.2(13) . . ?
C2 C3 C4 108.5(13) . . ?
F2 C3 C4 125.3(12) . . ?
C5 C4 N1 128.1(11) . . ?
C5 C4 C3 124.3(13) . . ?
N1 C4 C3 107.4(11) . . ?
C6 C5 C4 122.3(12) . . ?
C6 C5 C21 118.0(11) . . ?
C4 C5 C21 119.7(11) . . ?
C5 C6 N2 127.5(10) . . ?
C5 C6 C7 127.8(12) . . ?
N2 C6 C7 104.7(11) . . ?
C8 C7 F3 128.0(12) . . ?
C8 C7 C6 110.6(11) . . ?
F3 C7 C6 121.3(12) . . ?
C7 C8 F4 126.5(12) . . ?
C7 C8 C9 110.0(11) . . ?
F4 C8 C9 123.4(11) . . ?
C10 C9 N2 127.6(11) . . ?
C10 C9 C8 128.1(11) . . ?
N2 C9 C8 104.1(11) . . ?
C9 C10 C11 124.8(11) . . ?
C9 C10 C27 118.4(11) . . ?
C11 C10 C27 116.9(12) . . ?
C10 C11 N3 124.5(12) . . ?
C10 C11 C12 128.9(11) . . ?
N3 C11 C12 106.5(11) . . ?
C13 C12 F5 125.5(13) . . ?
C13 C12 C11 109.8(11) . . ?
F5 C12 C11 124.7(12) . . ?
C12 C13 F6 126.7(12) . . ?
C12 C13 C14 108.0(12) . . ?
F6 C13 C14 125.2(11) . . ?
N3 C14 C13 108.2(11) . . ?
N3 C14 C15 125.5(11) . . ?
C13 C14 C15 126.0(12) . . ?
C16 C15 C14 123.5(12) . . ?
C16 C15 C33 118.0(11) . . ?
C14 C15 C33 118.4(11) . . ?
C15 C16 N4 126.1(11) . . ?
C15 C16 C17 127.1(13) . . ?
N4 C16 C17 106.4(12) . . ?
F7 C17 C18 127.8(11) . . ?
F7 C17 C16 123.8(13) . . ?
C18 C17 C16 108.4(12) . . ?
F8 C18 C17 124.4(13) . . ?
F8 C18 C19 125.1(13) . . ?
C17 C18 C19 110.5(11) . . ?
C20 C19 C18 128.4(12) . . ?
C20 C19 N4 127.1(12) . . ?
C18 C19 N4 104.3(12) . . ?
C19 C20 C1 123.6(11) . . ?
C19 C20 C39 117.6(12) . . ?
C1 C20 C39 118.7(12) . . ?
C22 C21 C26 117.3(16) . . ?
C22 C21 C5 123.9(14) . . ?
C26 C21 C5 118.5(16) . . ?
C23 C22 F9 118.5(18) . . ?
C23 C22 C21 119.4(18) . . ?
F9 C22 C21 122.1(14) . . ?
C22 C23 C24 125.6(18) . . ?
C22 C23 F10 124(2) . . ?
C24 C23 F10 110(2) . . ?
C25 C24 C23 117.8(17) . . ?
C25 C24 F11 115(2) . . ?
C23 C24 F11 127(2) . . ?
C24 C25 F12 121(2) . . ?
C24 C25 C26 116.8(18) . . ?
F12 C25 C26 122(2) . . ?
C21 C26 C25 122.9(17) . . ?
C21 C26 F13 121.0(18) . . ?
C25 C26 F13 116.0(19) . . ?
C32 C27 C28 118.7(12) . . ?
C32 C27 C10 119.2(12) . . ?
C28 C27 C10 122.0(11) . . ?
F14 C28 C27 120.1(11) . . ?
F14 C28 C29 117.7(13) . . ?
C27 C28 C29 122.0(12) . . ?
F15 C29 C30 119.9(12) . . ?
F15 C29 C28 120.7(13) . . ?
C30 C29 C28 119.4(14) . . ?
F16 C30 C29 119.6(14) . . ?
F16 C30 C31 121.0(13) . . ?
C29 C30 C31 119.4(13) . . ?
F17 C31 C30 120.9(12) . . ?
F17 C31 C32 117.9(14) . . ?
C30 C31 C32 121.2(13) . . ?
F18 C32 C27 121.9(12) . . ?
F18 C32 C31 118.9(12) . . ?
C27 C32 C31 119.2(14) . . ?
C38 C33 C34 114.2(13) . . ?
C38 C33 C15 122.9(11) . . ?
C34 C33 C15 122.4(12) . . ?
C35 C34 F19 117.3(12) . . ?
C35 C34 C33 123.4(12) . . ?
F19 C34 C33 119.2(12) . . ?
C34 C35 F20 121.3(13) . . ?
C34 C35 C36 119.3(13) . . ?
F20 C35 C36 119.3(13) . . ?
C37 C36 F21 121.9(13) . . ?
C37 C36 C35 118.6(13) . . ?
F21 C36 C35 119.5(13) . . ?
C36 C37 F22 119.1(13) . . ?
C36 C37 C38 120.2(12) . . ?
F22 C37 C38 120.8(13) . . ?
F23 C38 C33 118.0(13) . . ?
F23 C38 C37 117.9(12) . . ?
C33 C38 C37 124.1(12) . . ?
C40 C39 C44 117.2(12) . . ?
C40 C39 C20 122.1(11) . . ?
C44 C39 C20 120.7(12) . . ?
F24 C40 C39 122.1(11) . . ?
F24 C40 C41 114.0(13) . . ?
C39 C40 C41 124.0(14) . . ?
F25 C41 C40 124.2(14) . . ?
F25 C41 C42 118.6(14) . . ?
C40 C41 C42 117.2(15) . . ?
C41 C42 F26 120.5(17) . . ?
C41 C42 C43 121.7(13) . . ?
F26 C42 C43 117.7(15) . . ?
F27 C43 C44 123.1(16) . . ?
F27 C43 C42 121.4(13) . . ?
C44 C43 C42 115.4(14) . . ?
C43 C44 F28 115.1(13) . . ?
C43 C44 C39 124.5(15) . . ?
F28 C44 C39 120.2(11) . . ?

loop_
_geom_bond_atom_site_label_1
_geom_bond_atom_site_label_2
_geom_bond_distance
_geom_bond_site_symmetry_2
_geom_bond_publ_flag
Pt1 N1 2.001(10) . ?
Pt1 N3 2.007(10) . ?
Pt1 N4 2.009(10) . ?
Pt1 N2 2.013(10) . ?
F1 C2 1.340(13) . ?
F2 C3 1.342(16) . ?
F3 C7 1.346(14) . ?
F4 C8 1.353(12) . ?
F5 C12 1.376(14) . ?
F6 C13 1.357(14) . ?
F7 C17 1.351(15) . ?
F8 C18 1.310(14) . ?
F9 C22 1.280(18) . ?
F10 C23 1.399(19) . ?
F11 C24 1.433(19) . ?
F12 C25 1.385(18) . ?
F13 C26 1.419(17) . ?
F14 C28 1.322(14) . ?
F15 C29 1.332(14) . ?
F16 C30 1.341(14) . ?
F17 C31 1.373(15) . ?
F18 C32 1.316(15) . ?
F19 C34 1.351(13) . ?
F20 C35 1.369(15) . ?
F21 C36 1.341(15) . ?
F22 C37 1.343(14) . ?
F23 C38 1.354(14) . ?
F24 C40 1.335(15) . ?
F25 C41 1.342(15) . ?
F26 C42 1.374(14) . ?
F27 C43 1.325(16) . ?
F28 C44 1.348(15) . ?
N1 C4 1.383(16) . ?
N1 C1 1.384(13) . ?
N2 C6 1.402(15) . ?
N2 C9 1.407(14) . ?
N3 C14 1.378(14) . ?
N3 C11 1.387(14) . ?
N4 C16 1.396(15) . ?
N4 C19 1.447(15) . ?
C1 C20 1.384(16) . ?
C1 C2 1.417(17) . ?
C2 C3 1.340(17) . ?
C3 C4 1.423(17) . ?
C4 C5 1.378(17) . ?
C5 C6 1.371(16) . ?
C5 C21 1.480(19) . ?
C6 C7 1.431(16) . ?
C7 C8 1.309(16) . ?
C8 C9 1.447(17) . ?
C9 C10 1.314(17) . ?
C10 C11 1.380(16) . ?
C10 C27 1.512(15) . ?
C11 C12 1.405(17) . ?
C12 C13 1.319(17) . ?
C13 C14 1.394(16) . ?
C14 C15 1.396(17) . ?
C15 C16 1.376(17) . ?
C15 C33 1.482(19) . ?
C16 C17 1.438(16) . ?
C17 C18 1.378(18) . ?
C18 C19 1.428(18) . ?
C19 C20 1.304(17) . ?
C20 C39 1.476(16) . ?
C21 C22 1.30(2) . ?
C21 C26 1.34(2) . ?
C22 C23 1.24(2) . ?
C23 C24 1.39(3) . ?
C24 C25 1.24(3) . ?
C25 C26 1.40(2) . ?
C27 C32 1.379(17) . ?
C27 C28 1.381(18) . ?
C28 C29 1.384(18) . ?
C29 C30 1.37(2) . ?
C30 C31 1.38(2) . ?
C31 C32 1.405(18) . ?
C33 C38 1.361(18) . ?
C33 C34 1.368(17) . ?
C34 C35 1.354(18) . ?
C35 C36 1.397(19) . ?
C36 C37 1.321(19) . ?
C37 C38 1.366(19) . ?
C39 C40 1.347(18) . ?
C39 C44 1.361(18) . ?
C40 C41 1.358(18) . ?
C41 C42 1.37(2) . ?
C42 C43 1.43(2) . ?
C43 C44 1.351(18) . ?
